data_4308827
loop_
_publ_author_name
'Markus Brym'
'Cameron Jones'
'James D. E. T. Wilton-Ely'

_publ_contact_author_name 'James D. Wilton-Ely'
_publ_section_title
;
Auration, Argentation, and Mercuration Reactions of an Iridaphosphirene
;
_journal_name_full 'Inorganic Chemistry'
_journal_page_first 3275
_journal_page_last 3282
_journal_paper_doi 10.1021/ic048532u
_journal_volume 44
_journal_year 2005
_chemical_formula_sum 'C70 H70 F3 Hg Ir O4 P3 S'
_chemical_formula_weight 1550.02
_chemical_name_systematic
;
?
;
_space_group_IT_number 14
_symmetry_cell_setting monoclinic
_symmetry_space_group_name_Hall '-P 2ybc'
_symmetry_space_group_name_H-M 'P 1 21/c 1'
_atom_sites_solution_hydrogens geom
_atom_sites_solution_primary direct
_atom_sites_solution_secondary difmap
_audit_creation_method SHELXL-97
_cell_angle_alpha 90.00
_cell_angle_beta 102.68(3)
_cell_angle_gamma 90.00
_cell_formula_units_Z 4
_cell_length_a 17.465(4)
_cell_length_b 15.031(3)
_cell_length_c 26.819(5)
_cell_measurement_temperature 150(2)
_cell_volume 6869(3)
_computing_structure_refinement 'SHELXL-97 (Sheldrick, 1997)'
_computing_structure_solution 'SHELXS-97 (Sheldrick, 1990)'
_diffrn_ambient_temperature 150(2)
_diffrn_measured_fraction_theta_full 0.986
_diffrn_measured_fraction_theta_max 0.986
_diffrn_measurement_device_type 'Nonius Kappa CCD'
_diffrn_radiation_monochromator graphite
_diffrn_radiation_source 'fine-focus sealed tube'
_diffrn_radiation_type MoK\a
_diffrn_radiation_wavelength 0.71073
_diffrn_reflns_av_R_equivalents 0.0624
_diffrn_reflns_av_sigmaI/netI 0.0617
_diffrn_reflns_limit_h_max 20
_diffrn_reflns_limit_h_min -20
_diffrn_reflns_limit_k_max 17
_diffrn_reflns_limit_k_min -15
_diffrn_reflns_limit_l_max 31
_diffrn_reflns_limit_l_min -31
_diffrn_reflns_number 38982
_diffrn_reflns_theta_full 25.03
_diffrn_reflns_theta_max 25.03
_diffrn_reflns_theta_min 2.96
_exptl_absorpt_coefficient_mu 4.321
_exptl_absorpt_correction_T_max 0.655
_exptl_absorpt_correction_T_min 0.541
_exptl_absorpt_correction_type multi-scan
_exptl_absorpt_process_details 'Sortav (Blessing, 1995)'
_exptl_crystal_colour yellow
_exptl_crystal_density_diffrn 1.499
_exptl_crystal_density_method 'not measured'
_exptl_crystal_description block
_exptl_crystal_F_000 3068
_exptl_crystal_size_max 0.10
_exptl_crystal_size_mid 0.10
_exptl_crystal_size_min 0.10
_refine_diff_density_max '3.298 (near Ir1)'
_refine_diff_density_min '-1.836 (near Hg1)'
_refine_diff_density_rms 0.158
_refine_ls_extinction_coef 0.00000(7)
_refine_ls_extinction_expression Fc^*^=kFc[1+0.001xFc^2^\l^3^/sin(2\q)]^-1/4^
_refine_ls_extinction_method SHELXL
_refine_ls_goodness_of_fit_ref 1.017
_refine_ls_hydrogen_treatment mixed
_refine_ls_matrix_type full
_refine_ls_number_parameters 680
_refine_ls_number_reflns 11957
_refine_ls_number_restraints 56
_refine_ls_restrained_S_all 1.029
_refine_ls_R_factor_all 0.0880
_refine_ls_R_factor_gt 0.0596
_refine_ls_shift/su_max 0.000
_refine_ls_shift/su_mean 0.000
_refine_ls_structure_factor_coef Fsqd
_refine_ls_weighting_details 'calc w=1/[\s^2^(Fo^2^)+(0.0763P)^2^+51.3908P] where P=(Fo^2^+2Fc^2^)/3'
_refine_ls_weighting_scheme calc
_refine_ls_wR_factor_gt 0.1457
_refine_ls_wR_factor_ref 0.1608
_reflns_number_gt 8903
_reflns_number_total 11957
_reflns_threshold_expression >2sigma(I)
_cod_data_source_file ic048532usi20041027_113733_1.cif
_cod_data_source_block compound_6
_cod_original_cell_volume 6869(2)
_cod_database_code 4308827

loop_
_symmetry_equiv_pos_as_xyz
'x, y, z'
'-x, y+1/2, -z+1/2'
'-x, -y, -z'
'x, -y-1/2, z-1/2'

loop_
_atom_site_label
_atom_site_type_symbol
_atom_site_fract_x
_atom_site_fract_y
_atom_site_fract_z
_atom_site_U_iso_or_equiv
_atom_site_adp_type
_atom_site_occupancy
_atom_site_symmetry_multiplicity
_atom_site_calc_flag
_atom_site_refinement_flags
_atom_site_disorder_assembly
_atom_site_disorder_group
Hg1 Hg 0.18970(2) 0.21120(3) 0.609810(13) 0.04224(15) Uani 1 1 d . . .
Ir1 Ir 0.29006(2) 0.15756(3) 0.767270(13) 0.04219(15) Uani 1 1 d . . .
S1 S 0.20433(19) 0.4499(2) 0.61269(10) 0.0597(8) Uani 1 1 d . . .
P1 P 0.29485(14) 0.20667(19) 0.68459(9) 0.0398(6) Uani 1 1 d . . .
P2 P 0.36218(15) 0.2529(2) 0.83239(9) 0.0479(7) Uani 1 1 d . . .
P3 P 0.16306(14) 0.20069(19) 0.77399(9) 0.0414(6) Uani 1 1 d . . .
F1 F 0.1153(6) 0.4922(7) 0.5256(4) 0.120(3) Uani 1 1 d U . .
F2 F 0.1289(8) 0.5914(8) 0.5781(5) 0.146(4) Uani 1 1 d U . .
F3 F 0.2200(7) 0.5637(8) 0.5440(4) 0.141(4) Uani 1 1 d U . .
O1 O 0.3102(6) 0.0025(6) 0.8402(3) 0.083(3) Uani 1 1 d . . .
O2 O 0.1363(7) 0.4119(9) 0.6255(4) 0.115(4) Uani 1 1 d . . .
O3 O 0.2484(8) 0.4999(8) 0.6496(5) 0.125(4) Uani 1 1 d U . .
O4 O 0.2392(7) 0.3838(8) 0.5874(4) 0.107(4) Uani 1 1 d . . .
C1 C 0.3152(5) 0.0988(7) 0.7090(3) 0.043(2) Uani 1 1 d . . .
C2 C 0.3309(6) 0.0102(8) 0.6878(4) 0.049(3) Uani 1 1 d . . .
C3 C 0.2811(9) -0.0021(10) 0.6331(5) 0.083(4) Uani 1 1 d . . .
H3A H 0.2253 0.0028 0.6336 0.124 Uiso 1 1 calc R . .
H3B H 0.2914 -0.0609 0.6203 0.124 Uiso 1 1 calc R . .
H3C H 0.2949 0.0440 0.6108 0.124 Uiso 1 1 calc R . .
C4 C 0.4178(7) 0.0024(9) 0.6869(5) 0.068(3) Uani 1 1 d . . .
H4A H 0.4311 0.0472 0.6636 0.103 Uiso 1 1 calc R . .
H4B H 0.4283 -0.0571 0.6750 0.103 Uiso 1 1 calc R . .
H4C H 0.4497 0.0121 0.7213 0.103 Uiso 1 1 calc R . .
C5 C 0.3101(8) -0.0673(9) 0.7192(5) 0.074(4) Uani 1 1 d . . .
H5A H 0.3396 -0.0618 0.7547 0.110 Uiso 1 1 calc R . .
H5B H 0.3237 -0.1235 0.7048 0.110 Uiso 1 1 calc R . .
H5C H 0.2537 -0.0662 0.7183 0.110 Uiso 1 1 calc R . .
C6 C 0.3010(7) 0.0593(9) 0.8130(4) 0.060(3) Uani 1 1 d . . .
C7 C 0.3790(5) 0.2675(7) 0.6692(3) 0.042(2) Uani 1 1 d . . .
H7 H 0.3659 0.3323 0.6693 0.050 Uiso 1 1 calc R . .
C8 C 0.4553(6) 0.2545(8) 0.7091(4) 0.050(3) Uani 1 1 d . . .
H8A H 0.4476 0.2728 0.7431 0.060 Uiso 1 1 calc R . .
H8B H 0.4701 0.1908 0.7109 0.060 Uiso 1 1 calc R . .
C9 C 0.5192(6) 0.3083(9) 0.6955(5) 0.066(3) Uani 1 1 d . . .
H9A H 0.5081 0.3720 0.7001 0.079 Uiso 1 1 calc R . .
H9B H 0.5691 0.2937 0.7198 0.079 Uiso 1 1 calc R . .
C10 C 0.5303(6) 0.2952(9) 0.6429(5) 0.066(3) Uani 1 1 d . . .
H10A H 0.5512 0.2347 0.6398 0.079 Uiso 1 1 calc R . .
H10B H 0.5693 0.3386 0.6360 0.079 Uiso 1 1 calc R . .
C11 C 0.4545(6) 0.3066(9) 0.6040(4) 0.060(3) Uani 1 1 d . . .
H11A H 0.4631 0.2929 0.5695 0.072 Uiso 1 1 calc R . .
H11B H 0.4370 0.3693 0.6040 0.072 Uiso 1 1 calc R . .
C12 C 0.3911(6) 0.2461(8) 0.6155(4) 0.052(3) Uani 1 1 d . . .
H12A H 0.4070 0.1831 0.6138 0.063 Uiso 1 1 calc R . .
H12B H 0.3415 0.2554 0.5899 0.063 Uiso 1 1 calc R . .
C13 C 0.1089(5) 0.1943(7) 0.5396(3) 0.037(2) Uani 1 1 d . . .
C14 C 0.0919(6) 0.1085(9) 0.5203(4) 0.057(3) Uani 1 1 d . . .
H14 H 0.1144 0.0587 0.5400 0.068 Uiso 1 1 calc R . .
C15 C 0.0438(8) 0.0954(10) 0.4739(4) 0.072(4) Uani 1 1 d . . .
H15 H 0.0341 0.0368 0.4608 0.086 Uiso 1 1 calc R . .
C16 C 0.0089(7) 0.1666(10) 0.4459(5) 0.074(4) Uani 1 1 d . . .
H16 H -0.0261 0.1571 0.4138 0.089 Uiso 1 1 calc R . .
C17 C 0.0247(8) 0.2523(11) 0.4643(5) 0.080(4) Uani 1 1 d . . .
H17 H 0.0009 0.3020 0.4451 0.096 Uiso 1 1 calc R . .
C18 C 0.0756(8) 0.2640(10) 0.5109(5) 0.071(4) Uani 1 1 d . . .
H18 H 0.0876 0.3227 0.5233 0.086 Uiso 1 1 calc R . .
C19 C 0.4657(6) 0.2208(9) 0.8470(4) 0.055(3) Uani 1 1 d . . .
C20 C 0.4899(8) 0.1406(12) 0.8289(5) 0.094(5) Uani 1 1 d . . .
H20 H 0.4520 0.1034 0.8079 0.113 Uiso 1 1 calc R . .
C21 C 0.5683(11) 0.1141(13) 0.8410(6) 0.103(5) Uani 1 1 d U . .
H21 H 0.5833 0.0579 0.8300 0.124 Uiso 1 1 calc R . .
C22 C 0.6233(9) 0.1703(14) 0.8688(7) 0.102(6) Uani 1 1 d . . .
H22 H 0.6772 0.1546 0.8745 0.122 Uiso 1 1 calc R . .
C23 C 0.6025(9) 0.2494(14) 0.8886(7) 0.106(6) Uani 1 1 d . . .
H23 H 0.6410 0.2858 0.9095 0.127 Uiso 1 1 calc R . .
C24 C 0.5217(6) 0.2750(9) 0.8772(6) 0.075(4) Uani 1 1 d . . .
H24 H 0.5063 0.3293 0.8902 0.090 Uiso 1 1 calc R . .
C25 C 0.3651(5) 0.3720(8) 0.8220(4) 0.047(3) Uani 1 1 d . . .
C26 C 0.3472(6) 0.4076(8) 0.7739(4) 0.049(3) Uani 1 1 d . . .
H26 H 0.3298 0.3688 0.7457 0.059 Uiso 1 1 calc R . .
C27 C 0.3534(6) 0.4986(8) 0.7642(4) 0.058(3) Uani 1 1 d . . .
H27 H 0.3414 0.5205 0.7302 0.069 Uiso 1 1 calc R . .
C28 C 0.3777(6) 0.5575(9) 0.8058(4) 0.061(3) Uani 1 1 d . . .
H28 H 0.3813 0.6196 0.8002 0.074 Uiso 1 1 calc R . .
C29 C 0.3961(7) 0.5231(9) 0.8549(5) 0.063(3) Uani 1 1 d . . .
H29 H 0.4138 0.5620 0.8830 0.076 Uiso 1 1 calc R . .
C30 C 0.3893(6) 0.4333(9) 0.8638(4) 0.059(3) Uani 1 1 d . . .
H30 H 0.4006 0.4117 0.8979 0.071 Uiso 1 1 calc R . .
C31 C 0.3349(5) 0.2448(9) 0.8944(3) 0.052(3) Uani 1 1 d . . .
C32 C 0.2781(6) 0.3006(9) 0.9063(4) 0.060(3) Uani 1 1 d . . .
H32 H 0.2591 0.3495 0.8847 0.072 Uiso 1 1 calc R . .
C33 C 0.2493(7) 0.2847(10) 0.9496(4) 0.072(4) Uani 1 1 d . . .
H33 H 0.2104 0.3229 0.9576 0.087 Uiso 1 1 calc R . .
C34 C 0.2764(7) 0.2144(11) 0.9809(4) 0.073(4) Uani 1 1 d . . .
H34 H 0.2552 0.2031 1.0101 0.088 Uiso 1 1 calc R . .
C35 C 0.3346(7) 0.1596(10) 0.9703(4) 0.071(4) Uani 1 1 d . . .
H35 H 0.3542 0.1114 0.9924 0.085 Uiso 1 1 calc R . .
C36 C 0.3637(6) 0.1759(10) 0.9273(4) 0.066(4) Uani 1 1 d . . .
H36 H 0.4042 0.1391 0.9202 0.079 Uiso 1 1 calc R . .
C37 C 0.1181(6) 0.1356(8) 0.8172(4) 0.048(3) Uani 1 1 d . . .
C38 C 0.1623(7) 0.1119(8) 0.8652(4) 0.052(3) Uani 1 1 d . . .
H38 H 0.2160 0.1287 0.8748 0.062 Uiso 1 1 calc R . .
C39 C 0.1281(8) 0.0634(9) 0.8991(4) 0.067(3) Uani 1 1 d . . .
H39 H 0.1587 0.0482 0.9318 0.080 Uiso 1 1 calc R . .
C40 C 0.0521(8) 0.0379(9) 0.8862(4) 0.067(3) Uani 1 1 d . . .
H40 H 0.0300 0.0046 0.9096 0.080 Uiso 1 1 calc R . .
C41 C 0.0069(8) 0.0602(10) 0.8392(4) 0.077(4) Uani 1 1 d . . .
H41 H -0.0466 0.0427 0.8301 0.093 Uiso 1 1 calc R . .
C42 C 0.0404(7) 0.1091(9) 0.8048(4) 0.066(3) Uani 1 1 d . . .
H42 H 0.0091 0.1242 0.7722 0.080 Uiso 1 1 calc R . .
C43 C 0.1429(5) 0.3154(7) 0.7879(4) 0.043(2) Uani 1 1 d . . .
C44 C 0.1128(6) 0.3408(8) 0.8297(4) 0.049(3) Uani 1 1 d . . .
H44 H 0.0983 0.2968 0.8513 0.059 Uiso 1 1 calc R . .
C45 C 0.1040(6) 0.4300(9) 0.8396(4) 0.059(3) Uani 1 1 d . . .
H45 H 0.0840 0.4463 0.8685 0.071 Uiso 1 1 calc R . .
C46 C 0.1233(6) 0.4955(9) 0.8090(4) 0.061(3) Uani 1 1 d . . .
H46 H 0.1172 0.5564 0.8167 0.073 Uiso 1 1 calc R . .
C47 C 0.1519(6) 0.4715(8) 0.7662(4) 0.054(3) Uani 1 1 d . . .
H47 H 0.1648 0.5160 0.7443 0.064 Uiso 1 1 calc R . .
C48 C 0.1614(6) 0.3836(8) 0.7561(4) 0.050(3) Uani 1 1 d . . .
H48 H 0.1809 0.3679 0.7270 0.060 Uiso 1 1 calc R . .
C49 C 0.0976(5) 0.1791(7) 0.7121(3) 0.042(2) Uani 1 1 d . . .
C50 C 0.0417(7) 0.2384(9) 0.6866(4) 0.059(3) Uani 1 1 d . . .
H50 H 0.0382 0.2959 0.7007 0.071 Uiso 1 1 calc R . .
C51 C -0.0090(7) 0.2157(9) 0.6413(4) 0.060(3) Uani 1 1 d . . .
H51 H -0.0464 0.2580 0.6248 0.072 Uiso 1 1 calc R . .
C52 C -0.0066(6) 0.1349(9) 0.6202(4) 0.057(3) Uani 1 1 d . . .
H52 H -0.0419 0.1204 0.5890 0.069 Uiso 1 1 calc R . .
C53 C 0.0485(6) 0.0729(8) 0.6445(4) 0.054(3) Uani 1 1 d . . .
H53 H 0.0508 0.0153 0.6303 0.065 Uiso 1 1 calc R . .
C54 C 0.0997(6) 0.0964(8) 0.6896(4) 0.049(3) Uani 1 1 d . . .
H54 H 0.1378 0.0543 0.7057 0.059 Uiso 1 1 calc R . .
C55 C 0.1660(9) 0.5249(9) 0.5618(5) 0.069(3) Uani 1 1 d . . .
C56 C -0.2232(16) 0.240(2) 0.5492(12) 0.207(13) Uiso 1 1 d D . .
H56 H -0.2274 0.3018 0.5565 0.248 Uiso 1 1 calc R . .
C57 C -0.1908(12) 0.2113(17) 0.5087(9) 0.150(8) Uiso 1 1 d D . .
H57 H -0.1719 0.2530 0.4876 0.180 Uiso 1 1 calc R . .
C58 C -0.1869(11) 0.1275(15) 0.5004(8) 0.124(6) Uiso 1 1 d D . .
H58 H -0.1658 0.1093 0.4723 0.149 Uiso 1 1 calc R . .
C59 C -0.2108(11) 0.0633(14) 0.5289(7) 0.116(6) Uiso 1 1 d D . .
H59 H -0.2057 0.0024 0.5209 0.139 Uiso 1 1 calc R . .
C60 C -0.2408(11) 0.0855(14) 0.5674(7) 0.114(6) Uiso 1 1 d D . .
H60 H -0.2565 0.0398 0.5875 0.137 Uiso 1 1 calc R . .
C61 C -0.2506(14) 0.1703(17) 0.5799(9) 0.147(8) Uiso 1 1 d D . .
H61 H -0.2742 0.1851 0.6075 0.177 Uiso 1 1 calc R . .
C62 C 0.4313(19) -0.050(2) 0.9829(12) 0.231(15) Uiso 1 1 d D . .
H62 H 0.3842 -0.0806 0.9683 0.277 Uiso 1 1 calc R . .
C63 C 0.4787(14) -0.0133(15) 0.9529(9) 0.133(7) Uiso 1 1 d D . .
H63 H 0.4630 -0.0272 0.9176 0.159 Uiso 1 1 calc R . .
C64 C 0.5440(17) 0.0390(19) 0.9654(12) 0.197(12) Uiso 1 1 d D . .
H64 H 0.5693 0.0650 0.9410 0.236 Uiso 1 1 calc R . .
C65 C 0.2141(8) 0.7351(8) 0.7616(4) 0.097(9) Uiso 0.50 1 d PD . .
H65 H 0.2609 0.7111 0.7820 0.116 Uiso 0.50 1 calc PR . .
C71 C 0.4351(8) 0.5184(8) 1.0094(4) 0.113(6) Uiso 1 1 d RD . .
H71 H 0.3869 0.5367 1.0171 0.136 Uiso 1 1 d R . .
C72 C 0.4778(8) 0.5811(8) 0.9984(4) 0.145(8) Uiso 1 1 d RD . .
H72 H 0.4570 0.6397 0.9971 0.174 Uiso 1 1 calc R . .
C66 C 0.1799(14) 0.7975(14) 0.7850(10) 0.159(18) Uiso 0.50 1 d PD . .
H66 H 0.1983 0.8086 0.8205 0.190 Uiso 0.50 1 calc PR . .
C67 C 0.1163(13) 0.8467(15) 0.7564(8) 0.077(7) Uiso 0.50 1 d PD . .
H67 H 0.0873 0.8911 0.7694 0.092 Uiso 0.50 1 calc PR . .
C68 C 0.1042(11) 0.8198(13) 0.7081(7) 0.050(5) Uiso 0.50 1 d PD . .
H68 H 0.0632 0.8502 0.6853 0.060 Uiso 0.50 1 calc PR . .
C69 C 0.1409(16) 0.7560(18) 0.6861(9) 0.111(11) Uiso 0.50 1 d PD . .
H69 H 0.1287 0.7515 0.6499 0.133 Uiso 0.50 1 calc PR . .
C70 C 0.1933(9) 0.6992(9) 0.7127(6) 0.090(9) Uiso 0.50 1 d PD . .
H70 H 0.2123 0.6458 0.7008 0.108 Uiso 0.50 1 calc PR . .
C73 C 0.5512(9) 0.5716(9) 0.9883(6) 0.162(9) Uiso 1 1 d RD . .
H73 H 0.5850 0.6173 0.9813 0.194 Uiso 1 1 d R . .

loop_
_atom_site_aniso_label
_atom_site_aniso_U_11
_atom_site_aniso_U_22
_atom_site_aniso_U_33
_atom_site_aniso_U_23
_atom_site_aniso_U_13
_atom_site_aniso_U_12
Hg1 0.0379(2) 0.0584(3) 0.0305(2) 0.00227(17) 0.00770(15) 0.00081(18)
Ir1 0.0402(2) 0.0611(3) 0.0257(2) 0.00233(17) 0.00806(15) 0.01118(18)
S1 0.073(2) 0.0600(19) 0.0427(15) 0.0019(14) 0.0042(14) 0.0019(15)
P1 0.0363(13) 0.0575(17) 0.0268(12) -0.0027(11) 0.0093(10) 0.0055(12)
P2 0.0359(13) 0.082(2) 0.0258(12) -0.0011(13) 0.0078(10) 0.0088(13)
P3 0.0386(13) 0.0601(18) 0.0265(12) -0.0005(12) 0.0093(10) 0.0031(12)
F1 0.133(6) 0.113(5) 0.095(5) 0.012(5) -0.016(4) -0.005(5)
F2 0.163(7) 0.132(6) 0.141(6) 0.002(5) 0.030(5) 0.039(5)
F3 0.143(6) 0.146(6) 0.139(6) 0.051(5) 0.038(5) -0.023(5)
O1 0.118(8) 0.084(7) 0.045(5) 0.026(5) 0.018(5) 0.030(6)
O2 0.120(9) 0.144(10) 0.093(8) 0.029(7) 0.053(7) -0.027(8)
O3 0.142(7) 0.110(6) 0.108(6) 0.003(5) -0.008(5) -0.016(5)
O4 0.126(9) 0.102(8) 0.097(8) 0.014(6) 0.032(7) 0.049(7)
C1 0.032(5) 0.060(7) 0.037(5) -0.009(5) 0.007(4) 0.003(5)
C2 0.044(6) 0.061(7) 0.041(6) -0.001(5) 0.006(4) 0.006(5)
C3 0.094(10) 0.083(10) 0.062(8) -0.020(7) -0.003(7) 0.024(8)
C4 0.059(7) 0.069(8) 0.084(9) 0.001(7) 0.031(6) 0.013(6)
C5 0.065(8) 0.069(9) 0.092(10) 0.000(8) 0.028(7) 0.008(7)
C6 0.077(8) 0.081(9) 0.022(5) 0.014(6) 0.012(5) 0.026(7)
C7 0.037(5) 0.058(7) 0.032(5) 0.002(5) 0.013(4) 0.006(5)
C8 0.037(5) 0.070(8) 0.040(6) -0.003(5) 0.002(4) 0.003(5)
C9 0.037(6) 0.080(9) 0.072(8) -0.002(7) -0.006(5) -0.002(6)
C10 0.040(6) 0.080(9) 0.079(9) 0.014(7) 0.017(6) -0.012(6)
C11 0.049(6) 0.081(9) 0.053(7) 0.010(6) 0.018(5) 0.003(6)
C12 0.045(6) 0.081(8) 0.032(5) -0.003(5) 0.012(4) 0.000(6)
C13 0.030(5) 0.056(7) 0.024(4) 0.003(4) 0.005(4) -0.001(4)
C14 0.055(7) 0.069(8) 0.047(6) -0.005(6) 0.011(5) 0.005(6)
C15 0.093(10) 0.079(10) 0.043(7) -0.003(7) 0.015(6) -0.020(8)
C16 0.062(8) 0.102(11) 0.051(7) -0.002(8) -0.005(6) -0.023(8)
C17 0.072(9) 0.088(10) 0.064(8) 0.015(8) -0.018(7) -0.011(8)
C18 0.069(8) 0.078(9) 0.062(8) -0.008(7) 0.005(6) -0.010(7)
C19 0.032(5) 0.101(10) 0.033(5) 0.018(6) 0.010(4) 0.016(6)
C20 0.055(8) 0.160(16) 0.062(8) -0.028(9) 0.001(6) 0.046(9)
C21 0.096(7) 0.117(8) 0.097(7) -0.012(6) 0.023(6) 0.020(6)
C22 0.049(8) 0.139(16) 0.128(14) 0.030(12) 0.042(9) 0.029(10)
C23 0.054(9) 0.123(14) 0.125(14) 0.053(12) -0.014(8) -0.010(9)
C24 0.035(6) 0.078(9) 0.112(11) 0.038(8) 0.017(7) 0.012(6)
C25 0.031(5) 0.069(7) 0.044(6) -0.009(5) 0.011(4) 0.005(5)
C26 0.041(6) 0.072(8) 0.036(5) -0.018(5) 0.011(4) 0.006(5)
C27 0.047(6) 0.072(9) 0.052(7) -0.007(6) 0.006(5) -0.003(6)
C28 0.048(7) 0.073(8) 0.061(7) -0.006(6) 0.006(5) -0.005(6)
C29 0.054(7) 0.079(9) 0.059(7) -0.026(7) 0.017(5) -0.025(6)
C30 0.045(6) 0.100(10) 0.036(6) -0.014(6) 0.013(4) -0.012(6)
C31 0.026(5) 0.104(9) 0.026(5) -0.002(5) 0.005(4) 0.005(5)
C32 0.040(6) 0.112(10) 0.028(5) -0.014(6) 0.006(4) 0.002(6)
C33 0.043(6) 0.138(13) 0.036(6) -0.019(7) 0.008(5) 0.002(7)
C34 0.040(6) 0.147(14) 0.033(6) -0.011(7) 0.007(5) -0.009(7)
C35 0.052(7) 0.127(12) 0.031(6) 0.013(6) 0.004(5) 0.004(7)
C36 0.040(6) 0.120(11) 0.036(6) -0.002(6) 0.005(5) 0.027(7)
C37 0.040(6) 0.076(8) 0.030(5) -0.001(5) 0.013(4) -0.002(5)
C38 0.059(7) 0.069(8) 0.033(5) 0.002(5) 0.021(5) -0.003(6)
C39 0.072(8) 0.091(10) 0.039(6) 0.009(6) 0.015(6) 0.012(7)
C40 0.076(9) 0.089(10) 0.042(6) 0.008(6) 0.027(6) -0.015(7)
C41 0.070(8) 0.122(12) 0.045(7) 0.004(7) 0.024(6) -0.037(8)
C42 0.057(7) 0.098(10) 0.046(6) 0.003(7) 0.013(5) -0.008(7)
C43 0.032(5) 0.061(7) 0.033(5) -0.003(5) 0.004(4) 0.009(5)
C44 0.040(6) 0.071(8) 0.037(5) -0.007(5) 0.012(4) 0.004(5)
C45 0.055(7) 0.077(9) 0.050(7) -0.013(6) 0.021(5) 0.007(6)
C46 0.044(6) 0.072(8) 0.063(7) -0.013(7) 0.003(5) 0.010(6)
C47 0.044(6) 0.064(8) 0.055(7) 0.005(6) 0.014(5) 0.004(5)
C48 0.039(6) 0.064(8) 0.051(6) 0.004(6) 0.015(5) 0.005(5)
C49 0.034(5) 0.063(7) 0.030(5) -0.007(5) 0.007(4) -0.008(5)
C50 0.065(7) 0.069(8) 0.039(6) -0.007(5) 0.002(5) 0.021(6)
C51 0.050(7) 0.081(9) 0.042(6) -0.001(6) -0.008(5) 0.006(6)
C52 0.045(6) 0.091(10) 0.036(6) -0.008(6) 0.008(5) -0.016(6)
C53 0.057(7) 0.063(8) 0.046(6) -0.009(6) 0.017(5) -0.018(6)
C54 0.036(5) 0.064(8) 0.050(6) -0.002(5) 0.013(4) -0.006(5)
C55 0.104(11) 0.051(8) 0.053(7) -0.002(6) 0.022(7) 0.005(7)

loop_
_atom_type_symbol
_atom_type_description
_atom_type_scat_dispersion_real
_atom_type_scat_dispersion_imag
_atom_type_scat_source
C C 0.0033 0.0016 'International Tables Vol C Tables 4.2.6.8 and 6.1.1.4'
H H 0.0000 0.0000 'International Tables Vol C Tables 4.2.6.8 and 6.1.1.4'
O O 0.0106 0.0060 'International Tables Vol C Tables 4.2.6.8 and 6.1.1.4'
F F 0.0171 0.0103 'International Tables Vol C Tables 4.2.6.8 and 6.1.1.4'
P P 0.1023 0.0942 'International Tables Vol C Tables 4.2.6.8 and 6.1.1.4'
S S 0.1246 0.1234 'International Tables Vol C Tables 4.2.6.8 and 6.1.1.4'
Ir Ir -1.4442 7.9887 'International Tables Vol C Tables 4.2.6.8 and 6.1.1.4'
Hg Hg -2.3894 9.2266 'International Tables Vol C Tables 4.2.6.8 and 6.1.1.4'

loop_
_geom_angle_atom_site_label_1
_geom_angle_atom_site_label_2
_geom_angle_atom_site_label_3
_geom_angle
_geom_angle_site_symmetry_1
_geom_angle_site_symmetry_3
_geom_angle_publ_flag
C13 Hg1 P1 169.0(3) . . ?
C6 Ir1 C1 99.1(5) . . ?
C6 Ir1 P3 97.3(4) . . ?
C1 Ir1 P3 125.0(3) . . ?
C6 Ir1 P1 146.2(3) . . ?
C1 Ir1 P1 47.1(3) . . ?
P3 Ir1 P1 102.38(9) . . ?
C6 Ir1 P2 91.9(4) . . ?
C1 Ir1 P2 133.5(3) . . ?
P3 Ir1 P2 97.64(9) . . ?
P1 Ir1 P2 112.17(10) . . ?
O3 S1 O4 120.7(9) . . ?
O3 S1 O2 114.8(8) . . ?
O4 S1 O2 107.6(8) . . ?
O3 S1 C55 105.6(7) . . ?
O4 S1 C55 101.9(6) . . ?
O2 S1 C55 104.2(7) . . ?
C1 P1 C7 115.7(5) . . ?
C1 P1 Ir1 53.5(3) . . ?
C7 P1 Ir1 123.9(3) . . ?
C1 P1 Hg1 113.1(3) . . ?
C7 P1 Hg1 107.3(3) . . ?
Ir1 P1 Hg1 127.98(11) . . ?
C25 P2 C19 103.5(5) . . ?
C25 P2 C31 103.1(5) . . ?
C19 P2 C31 103.3(4) . . ?
C25 P2 Ir1 120.5(3) . . ?
C19 P2 Ir1 109.6(4) . . ?
C31 P2 Ir1 115.0(4) . . ?
C43 P3 C37 104.4(5) . . ?
C43 P3 C49 104.2(5) . . ?
C37 P3 C49 102.2(5) . . ?
C43 P3 Ir1 120.4(3) . . ?
C37 P3 Ir1 116.5(4) . . ?
C49 P3 Ir1 107.1(3) . . ?
C2 C1 P1 136.0(7) . . ?
C2 C1 Ir1 143.9(8) . . ?
P1 C1 Ir1 79.4(4) . . ?
C1 C2 C5 112.6(9) . . ?
C1 C2 C4 109.9(9) . . ?
C5 C2 C4 107.9(9) . . ?
C1 C2 C3 110.8(9) . . ?
C5 C2 C3 106.3(11) . . ?
C4 C2 C3 109.2(10) . . ?
O1 C6 Ir1 177.4(12) . . ?
C8 C7 C12 110.6(8) . . ?
C8 C7 P1 113.2(7) . . ?
C12 C7 P1 112.6(7) . . ?
C9 C8 C7 110.2(9) . . ?
C10 C9 C8 115.1(10) . . ?
C9 C10 C11 111.6(10) . . ?
C10 C11 C12 111.1(9) . . ?
C11 C12 C7 108.8(9) . . ?
C18 C13 C14 118.3(10) . . ?
C18 C13 Hg1 122.4(8) . . ?
C14 C13 Hg1 119.3(7) . . ?
C15 C14 C13 120.9(12) . . ?
C14 C15 C16 120.2(13) . . ?
C15 C16 C17 119.9(12) . . ?
C18 C17 C16 118.8(13) . . ?
C13 C18 C17 121.9(13) . . ?
C24 C19 C20 118.7(10) . . ?
C24 C19 P2 120.4(9) . . ?
C20 C19 P2 120.8(10) . . ?
C21 C20 C19 121.4(15) . . ?
C22 C21 C20 119.1(16) . . ?
C21 C22 C23 121.8(14) . . ?
C22 C23 C24 118.7(16) . . ?
C19 C24 C23 120.2(15) . . ?
C26 C25 C30 116.8(11) . . ?
C26 C25 P2 121.5(8) . . ?
C30 C25 P2 121.7(8) . . ?
C25 C26 C27 123.0(10) . . ?
C26 C27 C28 119.2(11) . . ?
C29 C28 C27 118.9(12) . . ?
C30 C29 C28 121.2(11) . . ?
C29 C30 C25 120.9(11) . . ?
C36 C31 C32 119.0(10) . . ?
C36 C31 P2 120.0(8) . . ?
C32 C31 P2 120.6(9) . . ?
C33 C32 C31 119.9(12) . . ?
C34 C33 C32 120.5(12) . . ?
C33 C34 C35 120.2(11) . . ?
C36 C35 C34 119.1(12) . . ?
C35 C36 C31 121.2(11) . . ?
C42 C37 C38 117.7(10) . . ?
C42 C37 P3 122.6(8) . . ?
C38 C37 P3 119.7(8) . . ?
C37 C38 C39 120.3(11) . . ?
C40 C39 C38 121.1(11) . . ?
C39 C40 C41 120.1(11) . . ?
C40 C41 C42 119.5(11) . . ?
C37 C42 C41 121.3(11) . . ?
C44 C43 C48 117.6(10) . . ?
C44 C43 P3 123.4(9) . . ?
C48 C43 P3 119.0(7) . . ?
C45 C44 C43 119.9(11) . . ?
C46 C45 C44 121.9(10) . . ?
C45 C46 C47 119.1(12) . . ?
C48 C47 C46 119.6(11) . . ?
C47 C48 C43 121.8(10) . . ?
C50 C49 C54 116.5(9) . . ?
C50 C49 P3 124.5(8) . . ?
C54 C49 P3 118.9(8) . . ?
C51 C50 C49 121.4(11) . . ?
C52 C51 C50 121.4(11) . . ?
C51 C52 C53 119.3(10) . . ?
C54 C53 C52 119.1(11) . . ?
C53 C54 C49 122.4(11) . . ?
F1 C55 F3 109.8(12) . . ?
F1 C55 F2 103.9(14) . . ?
F3 C55 F2 103.5(12) . . ?
F1 C55 S1 115.1(10) . . ?
F3 C55 S1 112.8(11) . . ?
F2 C55 S1 110.7(10) . . ?
C57 C56 C61 116(3) . . ?
C58 C57 C56 119(3) . . ?
C57 C58 C59 125(2) . . ?
C60 C59 C58 120(2) . . ?
C59 C60 C61 123(2) . . ?
C60 C61 C56 118(3) . . ?
C64 C62 C63 116(3) 3_657 . ?
C64 C63 C62 131(2) . . ?
C63 C64 C62 112(3) . 3_657 ?
C66 C65 C70 131.6(15) . . ?
C72 C71 C73 129.3(11) . 3_667 ?
C71 C72 C73 125.9(10) . . ?
C65 C66 C67 119.4(19) . . ?
C68 C67 C66 107.9(17) . . ?
C67 C68 C69 130.4(18) . . ?
C70 C69 C68 123.4(19) . . ?
C69 C70 C65 105.2(14) . . ?
C72 C73 C71 104.7(15) . 3_667 ?

loop_
_geom_bond_atom_site_label_1
_geom_bond_atom_site_label_2
_geom_bond_distance
_geom_bond_site_symmetry_2
_geom_bond_publ_flag
Hg1 C13 2.105(9) . ?
Hg1 P1 2.405(3) . ?
Ir1 C6 1.901(12) . ?
Ir1 C1 1.928(9) . ?
Ir1 P3 2.355(3) . ?
Ir1 P1 2.356(2) . ?
Ir1 P2 2.393(3) . ?
S1 O3 1.342(12) . ?
S1 O4 1.415(11) . ?
S1 O2 1.427(11) . ?
S1 C55 1.784(13) . ?
P1 C1 1.755(11) . ?
P1 C7 1.853(10) . ?
P2 C25 1.813(12) . ?
P2 C19 1.829(10) . ?
P2 C31 1.832(9) . ?
P3 C43 1.815(11) . ?
P3 C37 1.821(10) . ?
P3 C49 1.826(9) . ?
F1 C55 1.261(15) . ?
F2 C55 1.317(16) . ?
F3 C55 1.286(16) . ?
O1 C6 1.112(13) . ?
C1 C2 1.496(15) . ?
C2 C5 1.527(16) . ?
C2 C4 1.528(15) . ?
C2 C3 1.544(15) . ?
C7 C8 1.527(13) . ?
C7 C12 1.535(13) . ?
C8 C9 1.488(16) . ?
C9 C10 1.479(17) . ?
C10 C11 1.505(16) . ?
C11 C12 1.516(15) . ?
C13 C18 1.354(16) . ?
C13 C14 1.398(15) . ?
C14 C15 1.353(16) . ?
C15 C16 1.371(18) . ?
C16 C17 1.386(19) . ?
C17 C18 1.377(17) . ?
C19 C24 1.388(18) . ?
C19 C20 1.398(19) . ?
C20 C21 1.39(2) . ?
C21 C22 1.37(2) . ?
C22 C23 1.38(2) . ?
C23 C24 1.429(19) . ?
C25 C26 1.369(14) . ?
C25 C30 1.440(15) . ?
C26 C27 1.401(16) . ?
C27 C28 1.414(16) . ?
C28 C29 1.385(17) . ?
C29 C30 1.380(17) . ?
C31 C36 1.382(17) . ?
C31 C32 1.387(15) . ?
C32 C33 1.385(15) . ?
C33 C34 1.369(19) . ?
C34 C35 1.385(18) . ?
C35 C36 1.381(15) . ?
C37 C42 1.382(15) . ?
C37 C38 1.394(14) . ?
C38 C39 1.399(15) . ?
C39 C40 1.351(17) . ?
C40 C41 1.372(17) . ?
C41 C42 1.406(16) . ?
C43 C44 1.392(13) . ?
C43 C48 1.415(15) . ?
C44 C45 1.382(16) . ?
C45 C46 1.372(17) . ?
C46 C47 1.395(15) . ?
C47 C48 1.365(16) . ?
C49 C50 1.386(15) . ?
C49 C54 1.386(15) . ?
C50 C51 1.380(15) . ?
C51 C52 1.344(16) . ?
C52 C53 1.394(16) . ?
C53 C54 1.384(14) . ?
C56 C57 1.40(4) . ?
C56 C61 1.48(4) . ?
C57 C58 1.28(3) . ?
C58 C59 1.35(2) . ?
C59 C60 1.30(2) . ?
C60 C61 1.34(3) . ?
C62 C64 1.370(14) 3_657 ?
C62 C63 1.386(18) . ?
C63 C64 1.365(18) . ?
C64 C62 1.370(14) 3_657 ?
C65 C66 1.340(17) . ?
C65 C70 1.388(15) . ?
C71 C72 1.2763 . ?
C71 C73 1.374(12) 3_667 ?
C72 C73 1.373(15) . ?
C66 C67 1.412(18) . ?
C67 C68 1.329(17) . ?
C68 C69 1.359(17) . ?
C69 C70 1.339(17) . ?
C73 C71 1.374(12) 3_667 ?
